data_1504619
loop_
_publ_author_name
'Wang, Yongfeng'
'Parkin, Sean R.'
'Gierschner, Johannes'
'Watson, Mark D.'

_publ_section_title
;
 Highly fluorinated benzobisbenzothiophenes.
;
_journal_issue 15
_journal_name_full 'Organic letters'
_journal_page_first 3307
_journal_page_last 3310
_journal_paper_doi 10.1021/ol8003468
_journal_volume 10
_journal_year 2008
_chemical_formula_moiety 'C20 F14 S2'
_chemical_formula_sum 'C20 F14 S2'
_chemical_formula_weight 570.32
_chemical_name_systematic
; 
 ? 
;
_space_group_IT_number 12
_symmetry_cell_setting monoclinic
_symmetry_space_group_name_Hall '-C 2y'
_symmetry_space_group_name_H-M 'C 1 2/m 1'
_atom_sites_solution_primary direct
_atom_sites_solution_secondary difmap
_audit_creation_method SHELXL-97
_cell_angle_alpha 90.00
_cell_angle_beta 98.04(3)
_cell_angle_gamma 90.00
_cell_formula_units_Z 2
_cell_length_a 7.7116(15)
_cell_length_b 6.3972(13)
_cell_length_c 17.574(3)
_cell_measurement_reflns_used 2236
_cell_measurement_temperature 100.0(2)
_cell_measurement_theta_max 68.25
_cell_measurement_theta_min 5.08
_cell_volume 858.5(3)
_computing_cell_refinement APEX2
_computing_data_collection 'APEX2 (Bruker-Nonius, 2004)'
_computing_data_reduction APEX2
_computing_molecular_graphics 'XP in SHELXTL (Sheldrick, 1994)'
_computing_publication_material
; 
SHELX97-2 (Sheldrick, 1997) and local procedures 
;
_computing_structure_refinement 'SHELXL-97 (Sheldrick, 1997)'
_computing_structure_solution 'SHELXS-97 (Sheldrick, 1997)'
_diffrn_ambient_temperature 100.0(2)
_diffrn_detector_area_resol_mean 18
_diffrn_measured_fraction_theta_full .923
_diffrn_measured_fraction_theta_max .923
_diffrn_measurement_device_type 'X8 Proteum diffractometer'
_diffrn_measurement_method '\w and \f scans'
_diffrn_radiation_monochromator 'Helios multilayer optics'
_diffrn_radiation_source 'fine-focus rotating anode'
_diffrn_radiation_type CuK\a
_diffrn_radiation_wavelength 1.54178
_diffrn_reflns_av_R_equivalents 0.2023
_diffrn_reflns_av_sigmaI/netI 0.0436
_diffrn_reflns_limit_h_max 9
_diffrn_reflns_limit_h_min -9
_diffrn_reflns_limit_k_max 7
_diffrn_reflns_limit_k_min -7
_diffrn_reflns_limit_l_max 21
_diffrn_reflns_limit_l_min -20
_diffrn_reflns_number 814
_diffrn_reflns_theta_full 69.37
_diffrn_reflns_theta_max 69.37
_diffrn_reflns_theta_min 2.54
_diffrn_standards_number 0
_exptl_absorpt_coefficient_mu 4.359
_exptl_absorpt_correction_T_max 0.9785
_exptl_absorpt_correction_T_min 0.4079
_exptl_absorpt_correction_type multi-scan
_exptl_absorpt_process_details 'Sadabs in APEX2 (Bruker-Nonius, 2004)'
_exptl_crystal_colour yellow
_exptl_crystal_density_diffrn 2.206
_exptl_crystal_density_method 'not measured'
_exptl_crystal_description 'very thin flake'
_exptl_crystal_F_000 556
_exptl_crystal_size_max 0.15
_exptl_crystal_size_mid 0.10
_exptl_crystal_size_min 0.01
_refine_diff_density_max 1.981
_refine_diff_density_min -1.219
_refine_diff_density_rms .396
_refine_ls_extinction_method none
_refine_ls_goodness_of_fit_ref 2.330
_refine_ls_matrix_type full
_refine_ls_number_parameters 107
_refine_ls_number_reflns 814
_refine_ls_number_restraints 249
_refine_ls_restrained_S_all 2.056
_refine_ls_R_factor_all 0.1670
_refine_ls_R_factor_gt 0.1613
_refine_ls_shift/su_max 0.000
_refine_ls_shift/su_mean 0.000
_refine_ls_structure_factor_coef Fsqd
_refine_ls_weighting_details 'calc w=1/[\s^2^(Fo^2^)+(0.2000P)^2^] where P=(Fo^2^+2Fc^2^)/3'
_refine_ls_weighting_scheme calc
_refine_ls_wR_factor_gt 0.4731
_refine_ls_wR_factor_ref 0.4768
_reflns_number_gt 723
_reflns_number_total 814
_reflns_threshold_expression >2\s(I)
_cod_data_source_file ol8003468-file001.cif
_cod_data_source_block x06188t4_1b
_cod_depositor_comments
;

2019-03-28
Z value and formula fixed to values more according to usual
chemical conventions.                 miguel
;
_cod_original_formula_sum 'C40 F28 S4'
_cod_original_formula_weight 1140.64
_cod_original_formula_moiety 'C40 F28 S4'
_cod_original_formula_units_Z 1
_cod_original_sg_symbol_H-M 'C 2/m'
_cod_database_code 1504619

loop_
_symmetry_equiv_pos_as_xyz
'x, y, z'
'-x, y, -z'
'x+1/2, y+1/2, z'
'-x+1/2, y+1/2, -z'
'-x, -y, -z'
'x, -y, z'
'-x+1/2, -y+1/2, -z'
'x+1/2, -y+1/2, z'

loop_
_atom_site_label
_atom_site_type_symbol
_atom_site_fract_x
_atom_site_fract_y
_atom_site_fract_z
_atom_site_U_iso_or_equiv
_atom_site_adp_type
_atom_site_occupancy
_atom_site_symmetry_multiplicity
_atom_site_calc_flag
_atom_site_refinement_flags
S1 S 0.1709(6) 0.0000 0.3778(3) 0.0166(12) Uani 1 2 d SU
F1 F 0.0788(15) 0.0000 0.2080(6) 0.021(2) Uani 1 2 d SU
F2 F 0.6666(16) 0.0000 0.1594(6) 0.026(2) Uani 1 2 d SU
F3 F 0.7776(15) 0.0000 0.3069(6) 0.021(2) Uani 1 2 d SU
F4 F 0.1829(13) 0.0000 0.5458(6) 0.016(2) Uani 1 2 d SU
F5 F 0.3859(13) 0.1640(14) 0.0619(5) 0.035(2) Uani 1 1 d U
F6 F 0.1469(17) 0.0000 0.0713(6) 0.027(2) Uani 1 2 d SU
C2 C 0.314(3) 0.0000 0.3074(10) 0.0168(18) Uani 1 2 d SU
C3 C 0.249(3) 0.0000 0.2299(10) 0.0178(18) Uani 1 2 d SU
C4 C 0.372(3) 0.0000 0.1765(11) 0.0205(18) Uani 1 2 d SU
C5 C 0.545(3) 0.0000 0.2075(11) 0.0193(19) Uani 1 2 d SU
C6 C 0.613(3) 0.0000 0.2862(10) 0.0178(18) Uani 1 2 d SU
C7 C 0.495(2) 0.0000 0.3370(10) 0.0156(17) Uani 1 2 d SU
C8 C 0.513(3) 0.0000 0.4222(10) 0.0153(18) Uani 1 2 d SU
C9 C 0.345(2) 0.0000 0.4473(10) 0.0166(17) Uani 1 2 d SU
C10 C 0.337(2) 0.0000 0.5249(10) 0.016(2) Uani 1 2 d SU
C11 C 0.320(3) 0.0000 0.0926(11) 0.0223(19) Uani 1 2 d SU

loop_
_atom_site_aniso_label
_atom_site_aniso_U_11
_atom_site_aniso_U_22
_atom_site_aniso_U_33
_atom_site_aniso_U_23
_atom_site_aniso_U_13
_atom_site_aniso_U_12
S1 0.0160(18) 0.0135(18) 0.0205(18) 0.000 0.0028(13) 0.000
F1 0.019(2) 0.021(4) 0.023(3) 0.000 0.0003(19) 0.000
F2 0.025(3) 0.032(4) 0.022(3) 0.000 0.007(3) 0.000
F3 0.018(2) 0.025(4) 0.021(3) 0.000 0.0051(19) 0.000
F4 0.013(3) 0.014(3) 0.019(3) 0.000 0.001(2) 0.000
F5 0.037(3) 0.038(3) 0.031(3) 0.011(2) 0.004(3) -0.009(3)
F6 0.025(3) 0.029(4) 0.025(3) 0.000 -0.001(2) 0.000
C2 0.017(2) 0.014(3) 0.0198(19) 0.000 0.0026(15) 0.000
C3 0.018(2) 0.015(3) 0.020(2) 0.000 0.0019(16) 0.000
C4 0.021(2) 0.019(3) 0.021(2) 0.000 0.0030(15) 0.000
C5 0.020(2) 0.018(3) 0.020(2) 0.000 0.0044(16) 0.000
C6 0.018(2) 0.015(3) 0.020(2) 0.000 0.0044(15) 0.000
C7 0.016(2) 0.011(3) 0.019(2) 0.000 0.0031(15) 0.000
C8 0.016(2) 0.011(3) 0.019(2) 0.000 0.0031(16) 0.000
C9 0.015(2) 0.015(3) 0.0200(19) 0.000 0.0030(15) 0.000
C10 0.014(3) 0.014(4) 0.020(2) 0.000 0.0028(19) 0.000
C11 0.024(3) 0.023(3) 0.021(2) 0.000 0.0036(19) 0.000

loop_
_atom_type_symbol
_atom_type_description
_atom_type_scat_dispersion_real
_atom_type_scat_dispersion_imag
_atom_type_scat_source
C C .0181 .0091 'International Tables Vol C Tables 4.2.6.8 and 6.1.1.4'
F F .0727 .0534 'International Tables Vol C Tables 4.2.6.8 and 6.1.1.4'
S S .3331 .5567 'International Tables Vol C Tables 4.2.6.8 and 6.1.1.4'

loop_
_geom_angle_atom_site_label_1
_geom_angle_atom_site_label_2
_geom_angle_atom_site_label_3
_geom_angle
_geom_angle_site_symmetry_1
_geom_angle_site_symmetry_3
C9 S1 C2 89.8(8) . .
C3 C2 C7 124.0(17) . .
C3 C2 S1 121.2(15) . .
C7 C2 S1 114.8(13) . .
F1 C3 C2 119.5(17) . .
F1 C3 C4 122.4(16) . .
C2 C3 C4 118.1(17) . .
C5 C4 C3 116.0(17) . .
C5 C4 C11 120.7(17) . .
C3 C4 C11 123.3(17) . .
F2 C5 C4 118.5(16) . .
F2 C5 C6 114.5(16) . .
C4 C5 C6 127.0(18) . .
F3 C6 C7 123.0(17) . .
F3 C6 C5 120.3(16) . .
C7 C6 C5 116.7(18) . .
C6 C7 C2 118.3(16) . .
C6 C7 C8 133.0(18) . .
C2 C7 C8 108.7(16) . .
C10 C8 C9 120.2(17) 5_656 .
C10 C8 C7 129.4(18) 5_656 .
C9 C8 C7 110.4(17) . .
C10 C9 C8 118.7(18) . .
C10 C9 S1 125.0(15) . .
C8 C9 S1 116.3(14) . .
F4 C10 C9 117.2(16) . .
F4 C10 C8 121.7(16) . 5_656
C9 C10 C8 121.1(18) . 5_656
F5 C11 F5 106.1(15) 6 .
F5 C11 F6 108.3(12) 6 .
F5 C11 F6 108.3(12) . .
F5 C11 C4 110.2(12) 6 .
F5 C11 C4 110.2(12) . .
F6 C11 C4 113.5(16) . .

loop_
_geom_bond_atom_site_label_1
_geom_bond_atom_site_label_2
_geom_bond_distance
_geom_bond_site_symmetry_2
S1 C9 1.69(2) .
S1 C2 1.767(19) .
F1 C3 1.32(2) .
F2 C5 1.35(2) .
F3 C6 1.27(2) .
F4 C10 1.29(2) .
F5 C11 1.313(15) .
F6 C11 1.34(2) .
C2 C3 1.38(2) .
C2 C7 1.42(3) .
C3 C4 1.42(3) .
C4 C5 1.37(3) .
C4 C11 1.47(3) .
C5 C6 1.41(3) .
C6 C7 1.36(2) .
C7 C8 1.48(2) .
C8 C10 1.38(3) 5_656
C8 C9 1.43(3) .
C9 C10 1.37(2) .
C10 C8 1.38(3) 5_656
C11 F5 1.313(15) 6
